data_2214671
loop_
_publ_author_name
'Belombe, Michel M.'
'Nenwa, Justin'
'Gouet Bebga'
'Fokwa, Boniface P.  T.'
'Dronskowski, Richard'

_publ_section_title
;
 Bis[tris(oxamide dioxime-\k^2^<i>N</i>,<i>N</i>')cobalt(III)] oxalate
 bis(sulfate) dodecahydrate
;
_journal_coeditor_code HB2446
_journal_issue 8
_journal_name_full 'Acta Crystallographica Section E'
_journal_page_first m2037
_journal_page_last m2038
_journal_paper_doi 10.1107/S1600536807031169
_journal_volume 63
_journal_year 2007
_chemical_formula_iupac '[Co (C2 H6 N4 O2)3]2 (C2 O4) (S O4)2, 12H2 O'
_chemical_formula_moiety '2(C6 H18 Co N12 O6 3+), C2 O4 2-, 2(S O4 2-), 12(H2 O)'
_chemical_formula_sum 'C14 H60 Co2 N24 O36 S2'
_chemical_formula_weight 1314.78
_chemical_name_systematic
;
Bis[tris(oxamide dioxime-\k^2^<i>N</i>,<i>N</i>')cobalt(III)] oxalate
bis(sulfate) dodecahydrate
;
_space_group_IT_number 2
_symmetry_cell_setting triclinic
_symmetry_space_group_name_Hall '-P 1'
_symmetry_space_group_name_H-M 'P -1'
_atom_sites_solution_hydrogens geom
_atom_sites_solution_primary direct
_atom_sites_solution_secondary difmap
_audit_creation_method SHELXL-97
_cell_angle_alpha 65.494(2)
_cell_angle_beta 83.088(2)
_cell_angle_gamma 86.735(2)
_cell_formula_units_Z 1
_cell_length_a 9.4298(10)
_cell_length_b 11.7820(12)
_cell_length_c 12.8118(13)
_cell_measurement_reflns_used 20047
_cell_measurement_temperature 193(2)
_cell_measurement_theta_max 30.03
_cell_measurement_theta_min 1.76
_cell_volume 1285.7(2)
_computing_cell_refinement 'SAINT (Bruker, 2000)'
_computing_data_collection 'SMART (Bruker, 1998)'
_computing_data_reduction SAINT
_computing_molecular_graphics 'DIAMOND (Brandenburg, 1999)'
_computing_publication_material 'WinGX (Farrugia, 1999)'
_computing_structure_refinement 'SHELXL97 (Sheldrick, 1997)'
_computing_structure_solution 'SHELXS97 (Sheldrick, 1997)'
_diffrn_ambient_temperature 193(2)
_diffrn_measured_fraction_theta_full 0.992
_diffrn_measured_fraction_theta_max 0.992
_diffrn_measurement_device_type 'Bruker APEX CCD'
_diffrn_measurement_method \w
_diffrn_radiation_monochromator graphite
_diffrn_radiation_source 'fine-focus sealed tube'
_diffrn_radiation_type MoK\a
_diffrn_radiation_wavelength 0.71073
_diffrn_reflns_av_R_equivalents 0.0562
_diffrn_reflns_av_sigmaI/netI 0.0761
_diffrn_reflns_limit_h_max 13
_diffrn_reflns_limit_h_min -13
_diffrn_reflns_limit_k_max 16
_diffrn_reflns_limit_k_min -16
_diffrn_reflns_limit_l_max 18
_diffrn_reflns_limit_l_min -18
_diffrn_reflns_number 20047
_diffrn_reflns_theta_full 30.03
_diffrn_reflns_theta_max 30.03
_diffrn_reflns_theta_min 1.76
_exptl_absorpt_coefficient_mu 0.849
_exptl_absorpt_correction_T_max 0.919
_exptl_absorpt_correction_T_min 0.816
_exptl_absorpt_correction_type multi-scan
_exptl_absorpt_process_details '(SADABS; Bruker, 2001)'
_exptl_crystal_colour red
_exptl_crystal_density_diffrn 1.698
_exptl_crystal_density_method 'not measured'
_exptl_crystal_description prism
_exptl_crystal_F_000 678
_exptl_crystal_size_max 0.25
_exptl_crystal_size_mid 0.15
_exptl_crystal_size_min 0.10
_refine_diff_density_max 0.910
_refine_diff_density_min -0.527
_refine_ls_extinction_method none
_refine_ls_goodness_of_fit_ref 1.100
_refine_ls_hydrogen_treatment mixed
_refine_ls_matrix_type full
_refine_ls_number_parameters 381
_refine_ls_number_reflns 7453
_refine_ls_number_restraints 12
_refine_ls_restrained_S_all 1.102
_refine_ls_R_factor_all 0.0986
_refine_ls_R_factor_gt 0.0622
_refine_ls_shift/su_max 0.000
_refine_ls_shift/su_mean 0.000
_refine_ls_structure_factor_coef Fsqd
_refine_ls_weighting_details 'calc w=1/[\s^2^(Fo^2^)+(0.0654P)^2^+0.8468P] where P=(Fo^2^+2Fc^2^)/3'
_refine_ls_weighting_scheme calc
_refine_ls_wR_factor_gt 0.1383
_refine_ls_wR_factor_ref 0.1579
_reflns_number_gt 5173
_reflns_number_total 7453
_reflns_threshold_expression I>2s(I)
_cod_data_source_file hb2446.cif
_cod_data_source_block I
_cod_database_code 2214671
_cod_database_fobs_code 2214671

loop_
_symmetry_equiv_pos_as_xyz
'x, y, z'
'-x, -y, -z'

loop_
_atom_site_type_symbol
_atom_site_label
_atom_site_fract_x
_atom_site_fract_y
_atom_site_fract_z
_atom_site_U_iso_or_equiv
_atom_site_adp_type
_atom_site_calc_flag
_atom_site_refinement_flags
_atom_site_occupancy
Co Co 0.72701(5) 0.84049(4) 0.30836(4) 0.01529(12) Uani d . 1
N N24 0.6030(3) 0.8386(3) 0.4406(2) 0.0171(6) Uani d . 1
N N31 0.5850(3) 0.7379(3) 0.2960(3) 0.0189(6) Uani d . 1
N N14 0.8825(3) 0.9315(3) 0.3172(2) 0.0178(6) Uani d . 1
N N11 0.8492(3) 0.8491(3) 0.1742(2) 0.0189(6) Uani d . 1
N N34 0.8108(3) 0.6788(3) 0.3867(3) 0.0202(6) Uani d . 1
N N21 0.6281(3) 0.9941(3) 0.2389(2) 0.0189(6) Uani d . 1
C C23 0.4943(3) 0.9156(3) 0.4158(3) 0.0174(6) Uani d . 1
C C12 0.9796(3) 0.8860(3) 0.1652(3) 0.0181(7) Uani d . 1
C C22 0.5210(3) 1.0192(3) 0.2997(3) 0.0191(7) Uani d . 1
C C13 0.9951(3) 0.9473(3) 0.2431(3) 0.0180(7) Uani d . 1
C C32 0.6064(4) 0.6183(3) 0.3411(3) 0.0207(7) Uani d . 1
C C33 0.7511(4) 0.5856(3) 0.3794(3) 0.0215(7) Uani d . 1
N N27 0.3745(3) 0.9059(3) 0.4837(3) 0.0241(7) Uani d . 1
H H27B 0.3629 0.8434 0.5522 0.029 Uiso calc R 1
H H27A 0.3062 0.9620 0.4604 0.029 Uiso calc R 1
N N16 1.0876(3) 0.8716(3) 0.0946(3) 0.0262(7) Uani d . 1
H H16A 1.0736 0.8348 0.0494 0.031 Uiso calc R 1
H H16B 1.1731 0.8989 0.0931 0.031 Uiso calc R 1
N N17 1.1079(3) 1.0139(3) 0.2339(3) 0.0261(7) Uani d . 1
H H17B 1.1107 1.0519 0.2800 0.031 Uiso calc R 1
H H17A 1.1803 1.0203 0.1815 0.031 Uiso calc R 1
N N36 0.5106(4) 0.5328(3) 0.3572(3) 0.0321(8) Uani d . 1
H H36A 0.4242 0.5558 0.3366 0.039 Uiso calc R 1
H H36B 0.5334 0.4531 0.3886 0.039 Uiso calc R 1
N N26 0.4420(3) 1.1219(3) 0.2664(3) 0.0265(7) Uani d . 1
H H26A 0.4604 1.1814 0.1969 0.032 Uiso calc R 1
H H26B 0.3711 1.1307 0.3139 0.032 Uiso calc R 1
N N37 0.8072(4) 0.4730(3) 0.4041(3) 0.0344(8) Uani d . 1
H H37B 0.8927 0.4556 0.4280 0.041 Uiso calc R 1
H H37A 0.7589 0.4155 0.3967 0.041 Uiso calc R 1
O O28 0.5724(3) 0.7321(2) 0.5422(2) 0.0207(5) Uani d . 1
H H28 0.6444 0.7116 0.5790 0.031 Uiso calc R 1
O O35 0.4425(2) 0.7706(2) 0.2803(2) 0.0227(5) Uani d . 1
H H35 0.4373 0.8282 0.2145 0.034 Uiso calc R 1
O O15 0.8358(3) 0.7791(3) 0.1115(2) 0.0252(6) Uani d . 1
H H15 0.7532 0.7885 0.0908 0.038 Uiso calc R 1
O O38 0.9540(3) 0.6557(3) 0.4085(2) 0.0253(6) Uani d . 1
H H38 0.9732 0.6906 0.4504 0.038 Uiso calc R 1
O O18 0.8796(3) 1.0069(2) 0.3777(2) 0.0227(5) Uani d . 1
H H18 0.8734 0.9618 0.4488 0.034 Uiso calc R 1
O O25 0.6574(3) 1.0865(2) 0.1272(2) 0.0235(5) Uani d . 1
H H25 0.7287 1.1276 0.1244 0.035 Uiso calc R 1
S S 0.09424(9) 0.24928(9) 0.35902(8) 0.0222(2) Uani d . 1
O O54 0.1647(3) 0.1248(2) 0.3908(2) 0.0251(6) Uani d . 1
O O53 0.0244(3) 0.2839(3) 0.2537(2) 0.0303(6) Uani d . 1
O O51 0.2052(3) 0.3409(3) 0.3414(3) 0.0377(7) Uani d . 1
O O52 -0.0110(3) 0.2428(3) 0.4557(3) 0.0329(7) Uani d . 1
C C41 0.5668(3) 0.9661(4) 0.9842(3) 0.0222(7) Uani d . 1
O O42 0.6460(3) 1.0302(3) 0.8951(2) 0.0261(6) Uani d . 1
O O43 0.5845(3) 0.8550(3) 1.0492(2) 0.0274(6) Uani d . 1
O O1 0.8832(3) 0.2297(3) 0.0879(3) 0.0339(7) Uani d D 1
O O2 0.7212(3) 0.3062(3) 0.3112(2) 0.0296(6) Uani d D 1
O O3 0.2201(4) 0.5849(4) 0.2797(4) 0.0605(11) Uani d D 1
O O4 0.4136(7) 0.6487(6) 0.0773(5) 0.110(2) Uani d D 1
O O5A 0.8644(7) 0.4954(6) -0.0420(6) 0.0863(19) Uiso d P 0.786(7)
O O5B 0.989(3) 0.449(2) -0.092(2) 0.0863(19) Uiso d P 0.214(7)
O O6A 0.5585(8) 0.3823(8) 0.1243(6) 0.0709(17) Uiso d P 0.637(8)
O O6B 0.6096(14) 0.4563(13) 0.1069(11) 0.0709(17) Uiso d P 0.363(8)
H H1O 0.874(7) 0.299(3) 0.042(4) 0.094(9) Uiso d D 1
H H2O 0.936(6) 0.227(6) 0.133(4) 0.094(9) Uiso d D 1
H H3O 0.804(3) 0.289(6) 0.292(5) 0.094(9) Uiso d D 1
H H4O 0.685(6) 0.334(6) 0.247(4) 0.094(9) Uiso d D 1
H H5O 0.234(8) 0.616(5) 0.207(2) 0.094(9) Uiso d D 1
H H6O 0.191(7) 0.513(3) 0.296(5) 0.094(9) Uiso d D 1
H H7O 0.480(6) 0.657(6) 0.006(4) 0.094(9) Uiso d D 1
H H8O 0.366(6) 0.594(5) 0.069(6) 0.094(9) Uiso d D 1

loop_
_atom_site_aniso_label
_atom_site_aniso_U_11
_atom_site_aniso_U_22
_atom_site_aniso_U_33
_atom_site_aniso_U_12
_atom_site_aniso_U_13
_atom_site_aniso_U_23
Co 0.0097(2) 0.0186(2) 0.0200(2) 0.00156(16) -0.00084(16) -0.01075(18)
N24 0.0145(13) 0.0192(14) 0.0173(14) 0.0002(11) -0.0005(11) -0.0076(11)
N31 0.0127(13) 0.0198(15) 0.0249(15) 0.0013(11) -0.0013(11) -0.0103(12)
N14 0.0132(13) 0.0215(15) 0.0239(15) 0.0004(11) 0.0001(11) -0.0152(13)
N11 0.0162(13) 0.0250(15) 0.0209(15) -0.0005(11) -0.0022(11) -0.0147(13)
N34 0.0161(14) 0.0233(15) 0.0242(15) 0.0058(11) -0.0059(11) -0.0123(13)
N21 0.0152(13) 0.0212(15) 0.0187(14) -0.0010(11) -0.0010(11) -0.0068(12)
C23 0.0133(15) 0.0219(17) 0.0209(17) 0.0023(12) -0.0022(12) -0.0127(14)
C12 0.0144(15) 0.0211(17) 0.0202(16) 0.0016(12) -0.0018(12) -0.0102(14)
C22 0.0134(15) 0.0216(17) 0.0245(18) 0.0003(12) -0.0044(13) -0.0111(14)
C13 0.0136(15) 0.0207(17) 0.0219(17) 0.0040(12) -0.0035(12) -0.0110(14)
C32 0.0203(17) 0.0244(18) 0.0188(17) 0.0002(13) -0.0007(13) -0.0107(14)
C33 0.0201(17) 0.0228(18) 0.0250(18) 0.0050(13) -0.0061(14) -0.0128(15)
N27 0.0159(14) 0.0283(17) 0.0256(16) 0.0050(12) 0.0021(12) -0.0105(13)
N16 0.0123(13) 0.043(2) 0.0336(18) -0.0032(13) 0.0039(12) -0.0273(16)
N17 0.0149(14) 0.0404(19) 0.0333(18) -0.0059(13) 0.0038(12) -0.0264(16)
N36 0.0270(17) 0.0210(16) 0.047(2) -0.0032(13) -0.0104(15) -0.0103(15)
N26 0.0236(16) 0.0239(16) 0.0265(17) 0.0089(13) -0.0015(13) -0.0064(13)
N37 0.0310(18) 0.0237(17) 0.054(2) 0.0104(14) -0.0170(17) -0.0198(17)
O28 0.0161(11) 0.0223(13) 0.0199(12) 0.0009(10) -0.0023(9) -0.0049(10)
O35 0.0122(11) 0.0242(13) 0.0287(14) -0.0004(9) -0.0037(10) -0.0074(11)
O15 0.0138(11) 0.0390(16) 0.0359(15) 0.0017(11) -0.0035(11) -0.0285(13)
O38 0.0155(12) 0.0331(15) 0.0365(15) 0.0089(10) -0.0098(11) -0.0227(13)
O18 0.0224(12) 0.0263(13) 0.0261(13) -0.0015(10) 0.0020(11) -0.0184(11)
O25 0.0217(13) 0.0248(13) 0.0194(13) -0.0037(10) -0.0016(10) -0.0040(10)
S 0.0178(4) 0.0249(5) 0.0301(5) 0.0048(3) -0.0093(3) -0.0163(4)
O54 0.0202(12) 0.0260(14) 0.0330(15) 0.0061(10) -0.0061(11) -0.0158(12)
O53 0.0246(14) 0.0374(16) 0.0311(15) 0.0051(12) -0.0116(11) -0.0147(13)
O51 0.0317(16) 0.0261(15) 0.055(2) -0.0019(12) -0.0212(14) -0.0120(14)
O52 0.0243(14) 0.0493(18) 0.0365(16) 0.0101(13) -0.0081(12) -0.0290(15)
C41 0.0110(15) 0.038(2) 0.0225(18) -0.0025(14) -0.0052(13) -0.0156(16)
O42 0.0152(12) 0.0383(16) 0.0249(14) -0.0030(11) 0.0046(10) -0.0143(12)
O43 0.0189(13) 0.0346(15) 0.0282(14) -0.0003(11) -0.0052(11) -0.0118(12)
O1 0.0319(16) 0.0387(17) 0.0354(17) -0.0066(13) -0.0050(13) -0.0183(14)
O2 0.0196(13) 0.0339(16) 0.0347(16) 0.0010(11) 0.0004(11) -0.0147(13)
O3 0.047(2) 0.038(2) 0.098(3) -0.0035(17) -0.010(2) -0.029(2)
O4 0.139(5) 0.105(5) 0.084(4) -0.056(4) -0.030(4) -0.024(3)

loop_
_atom_type_symbol
_atom_type_description
_atom_type_scat_dispersion_real
_atom_type_scat_dispersion_imag
_atom_type_scat_source
C C 0.0033 0.0016 'International Tables Vol C Tables 4.2.6.8 and 6.1.1.4'
H H 0.0000 0.0000 'International Tables Vol C Tables 4.2.6.8 and 6.1.1.4'
N N 0.0061 0.0033 'International Tables Vol C Tables 4.2.6.8 and 6.1.1.4'
O O 0.0106 0.0060 'International Tables Vol C Tables 4.2.6.8 and 6.1.1.4'
S S 0.1246 0.1234 'International Tables Vol C Tables 4.2.6.8 and 6.1.1.4'
Co Co 0.3494 0.9721 'International Tables Vol C Tables 4.2.6.8 and 6.1.1.4'

loop_
_geom_angle_atom_site_label_1
_geom_angle_atom_site_label_2
_geom_angle_atom_site_label_3
_geom_angle_site_symmetry_3
_geom_angle
N21 Co N14 . 88.61(12)
N21 Co N31 . 96.04(12)
N14 Co N31 . 174.13(12)
N21 Co N11 . 97.98(12)
N14 Co N11 . 79.99(12)
N31 Co N11 . 95.78(12)
N21 Co N34 . 174.77(12)
N14 Co N34 . 95.29(12)
N31 Co N34 . 80.29(12)
N11 Co N34 . 86.15(13)
N21 Co N24 . 79.98(12)
N14 Co N24 . 99.14(12)
N31 Co N24 . 85.24(12)
N11 Co N24 . 177.82(13)
N34 Co N24 . 95.93(12)
C23 N24 O28 . 112.3(3)
C23 N24 Co . 114.8(2)
O28 N24 Co . 124.3(2)
C32 N31 O35 . 113.0(3)
C32 N31 Co . 117.3(2)
O35 N31 Co . 125.9(2)
C13 N14 O18 . 113.8(3)
C13 N14 Co . 117.9(2)
O18 N14 Co . 126.8(2)
C12 N11 O15 . 112.9(3)
C12 N11 Co . 116.3(2)
O15 N11 Co . 126.0(2)
C33 N34 O38 . 113.0(3)
C33 N34 Co . 116.2(2)
O38 N34 Co . 125.5(2)
C22 N21 O25 . 114.6(3)
C22 N21 Co . 118.1(2)
O25 N21 Co . 127.3(2)
N24 C23 N27 . 125.7(3)
N24 C23 C22 . 111.6(3)
N27 C23 C22 . 122.7(3)
N11 C12 N16 . 124.9(3)
N11 C12 C13 . 112.0(3)
N16 C12 C13 . 123.0(3)
N21 C22 N26 . 126.4(3)
N21 C22 C23 . 111.4(3)
N26 C22 C23 . 122.2(3)
N14 C13 N17 . 125.2(3)
N14 C13 C12 . 111.7(3)
N17 C13 C12 . 123.1(3)
N31 C32 N36 . 125.4(3)
N31 C32 C33 . 111.9(3)
N36 C32 C33 . 122.6(3)
N34 C33 N37 . 126.2(3)
N34 C33 C32 . 111.9(3)
N37 C33 C32 . 121.9(3)
C23 N27 H27B . 120.0
C23 N27 H27A . 120.0
H27B N27 H27A . 120.0
C12 N16 H16A . 120.0
C12 N16 H16B . 120.0
H16A N16 H16B . 120.0
C13 N17 H17B . 120.0
C13 N17 H17A . 120.0
H17B N17 H17A . 120.0
C32 N36 H36A . 120.0
C32 N36 H36B . 120.0
H36A N36 H36B . 120.0
C22 N26 H26A . 120.0
C22 N26 H26B . 120.0
H26A N26 H26B . 120.0
C33 N37 H37B . 120.0
C33 N37 H37A . 120.0
H37B N37 H37A . 120.0
N24 O28 H28 . 109.5
N31 O35 H35 . 109.5
N11 O15 H15 . 109.5
N34 O38 H38 . 109.5
N14 O18 H18 . 109.5
N21 O25 H25 . 109.5
O53 S O52 . 110.50(16)
O53 S O51 . 110.43(18)
O52 S O51 . 109.38(18)
O53 S O54 . 110.55(16)
O52 S O54 . 108.07(17)
O51 S O54 . 107.84(16)
O43 C41 O42 . 126.7(3)
O43 C41 C41 2_677 117.1(4)
O42 C41 C41 2_677 116.2(4)
H1O O1 H2O . 111(4)
H3O O2 H4O . 101(4)
H5O O3 H6O . 103(4)
H7O O4 H8O . 90(3)

loop_
_geom_bond_atom_site_label_1
_geom_bond_atom_site_label_2
_geom_bond_site_symmetry_2
_geom_bond_distance
_geom_bond_publ_flag
Co N21 . 1.900(3) y
Co N14 . 1.906(3) y
Co N31 . 1.917(3) y
Co N11 . 1.920(3) y
Co N34 . 1.922(3) y
Co N24 . 1.932(3) y
N24 C23 . 1.307(4) ?
N24 O28 . 1.396(4) ?
N31 C32 . 1.297(4) ?
N31 O35 . 1.391(3) ?
N14 C13 . 1.302(4) ?
N14 O18 . 1.398(3) ?
N11 C12 . 1.303(4) ?
N11 O15 . 1.388(4) ?
N34 C33 . 1.303(4) ?
N34 O38 . 1.400(3) ?
N21 C22 . 1.297(4) ?
N21 O25 . 1.398(4) ?
C23 N27 . 1.319(4) ?
C23 C22 . 1.485(5) ?
C12 N16 . 1.330(4) ?
C12 C13 . 1.478(5) ?
C22 N26 . 1.321(4) ?
C13 N17 . 1.323(4) ?
C32 N36 . 1.327(5) ?
C32 C33 . 1.482(5) ?
C33 N37 . 1.324(5) ?
N27 H27B . 0.8800 ?
N27 H27A . 0.8800 ?
N16 H16A . 0.8800 ?
N16 H16B . 0.8800 ?
N17 H17B . 0.8800 ?
N17 H17A . 0.8800 ?
N36 H36A . 0.8800 ?
N36 H36B . 0.8800 ?
N26 H26A . 0.8800 ?
N26 H26B . 0.8800 ?
N37 H37B . 0.8800 ?
N37 H37A . 0.8800 ?
O28 H28 . 0.8400 ?
O35 H35 . 0.8400 ?
O15 H15 . 0.8400 ?
O38 H38 . 0.8400 ?
O18 H18 . 0.8400 ?
O25 H25 . 0.8400 ?
S O53 . 1.465(3) ?
S O52 . 1.469(3) ?
S O51 . 1.477(3) ?
S O54 . 1.489(3) ?
C41 O43 . 1.241(5) ?
C41 O42 . 1.255(4) ?
C41 C41 2_677 1.555(7) ?
O1 H1O . 0.79(3) ?
O1 H2O . 0.80(3) ?
O2 H3O . 0.83(3) ?
O2 H4O . 0.85(3) ?
O3 H5O . 0.84(3) ?
O3 H6O . 0.84(3) ?
O4 H7O . 1.01(3) ?
O4 H8O . 0.85(3) ?
O5A O5B . 1.45(2) ?
O6A O6B . 0.950(13) ?

loop_
_geom_hbond_atom_site_label_D
_geom_hbond_atom_site_label_H
_geom_hbond_atom_site_label_A
_geom_hbond_site_symmetry_A
_geom_hbond_distance_DH
_geom_hbond_distance_HA
_geom_hbond_distance_DA
_geom_hbond_angle_DHA
N16 H16B O42 2_776 0.88 1.99 2.864(4) 172
N17 H17B O54 1_665 0.88 2.06 2.926(4) 167
N17 H17A O42 2_776 0.88 2.00 2.835(4) 159
N27 H27A O54 1_565 0.88 2.20 3.069(4) 170
N26 H26B O54 1_565 0.88 2.06 2.900(4) 158
N36 H36B O28 2_666 0.88 2.23 2.952(4) 139
N37 H37B O52 1_655 0.88 2.51 2.998(4) 115
N37 H37B O38 2_766 0.88 2.54 3.321(4) 149
O15 H15 O43 1_554 0.84 1.77 2.584(4) 162
O18 H18 O54 2_666 0.84 1.88 2.709(4) 172
O18 H18 O52 2_666 0.84 2.56 3.124(4) 125
O28 H28 O51 2_666 0.84 1.78 2.617(4) 177
O35 H35 O42 2_676 0.84 1.88 2.667(4) 155
O35 H35 O43 1_554 0.84 2.30 2.881(4) 127
O38 H38 O52 2_666 0.84 1.76 2.602(4) 177
N16 H16A O1 2_765 0.88 2.18 3.016(4) 159
N27 H27B O2 2_666 0.88 2.02 2.865(4) 162
N36 H36A O3 . 0.88 2.10 2.971(5) 170
N37 H37A O2 . 0.88 2.07 2.879(5) 152
O25 H25 O1 1_565 0.84 1.83 2.662(4) 169
O1 H2O O53 1_655 0.80(3) 2.19(4) 2.931(4) 156(6)
O2 H3O O53 1_655 0.83(3) 2.08(3) 2.890(4) 165(6)
O3 H6O O51 . 0.84(3) 1.87(4) 2.653(5) 157(7)
O1 H1O O5A . 0.79(3) 2.11(3) 2.879(7) 164(6)
O2 H4O O6A . 0.85(3) 1.96(3) 2.799(8) 166(6)
O3 H5O O4 . 0.84(3) 2.16(6) 2.831(8) 137(7)
O4 H7O O6A 2_665 1.01(3) 1.99(6) 2.736(9) 128(5)
O4 H8O O5A 2_665 0.85(3) 2.59(4) 3.375(8) 153(6)
